data_2300046
loop_
_publ_author_name
'Rukiah, Mwaffak'
'Lefebvre, Jacques'
'Hernandez, Olivier'
'van Beek, Wouter'
'Serpelloni, Michel'

_publ_section_title
;
 Ab initiostructure determination of the \G form of D-sorbitol (D-glucitol)
 by powder synchrotron X-ray diffraction
;
_journal_coden_ASTM JACGAR
_journal_issue 5
_journal_name_full 'Journal of Applied Crystallography'
_journal_page_first 766
_journal_page_last 772
_journal_paper_doi 10.1107/s0021889804016206
_journal_volume 37
_journal_year 2004
_chemical_formula_moiety 'C6 H14 O6'
_chemical_formula_structural '(C H2 O H)  (C H O H)4 (C H2 O H)'
_chemical_formula_sum 'C6 H14 O6'
_chemical_formula_weight 182.17
_chemical_name_common 'Gamma Sorbitol'
_space_group_IT_number 18
_space_group_name_Hall 'P 2 2ab'
_space_group_name_H-M_alt 'P 21 21 2'
_symmetry_cell_setting orthorhombic
_symmetry_space_group_name_Hall 'P 2 2ab'
_symmetry_space_group_name_H-M 'P 21 21 2'
_cell_angle_alpha 90.00000
_cell_angle_beta 90.00000
_cell_angle_gamma 90.00000
_cell_formula_units_Z 12
_cell_length_a 24.30122(17)
_cell_length_b 20.57261(14)
_cell_length_c 4.86719(3)
_cell_measurement_temperature 293
_cell_volume 2433.30(3)
_diffrn_ambient_temperature 295
_cod_depositor_comments
;
The following automatic conversions were performed:
'_symmetry_cell_setting' value 'Orthorhombic' changed to 'orthorhombic'
according to '/home/saulius/struct/CIF-dictionaries/cif_core.dic'
dictionary named 'cif_core.dic' version 2.4.1 from 2010-06-29.

Automatic conversion script
Id: cif_fix_enum 1527 2010-12-29 10:47:43Z saulius 
;
_cod_database_code 2300046

loop_
_symmetry_equiv_pos_as_xyz
x,y,z
x+1/2,-y+1/2,-z
-x+1/2,y+1/2,-z
-x,-y,z

loop_
_atom_site_label
_atom_site_fract_x
_atom_site_fract_y
_atom_site_fract_z
_atom_site_U_iso_or_equiv
_atom_site_adp_type
_atom_site_occupancy
_atom_site_type_symbol
C11 0.36472(15) 0.51245(19) 0.6125(10) 0.0326(5) Uiso 1.00000 C
C12 0.41877(13) 0.50350(11) 0.4570(7) 0.0326(5) Uiso 1.00000 C
C13 0.41601(15) 0.44029(12) 0.2907(6) 0.0326(5) Uiso 1.00000 C
C14 0.42261(14) 0.38001(11) 0.4713(7) 0.0326(5) Uiso 1.00000 C
C15 0.41697(16) 0.31586(11) 0.3152(7) 0.0326(5) Uiso 1.00000 C
C16 0.42283(19) 0.2534(2) 0.4798(10) 0.0326(5) Uiso 1.00000 C
O11 0.36953(15) 0.56981(15) 0.7773(7) 0.0326(5) Uiso 1.00000 O
O12 0.42365(16) 0.55813(15) 0.2784(7) 0.0326(5) Uiso 1.00000 O
O13 0.46221(13) 0.44282(18) 0.1099(8) 0.0326(5) Uiso 1.00000 O
O14 0.47456(11) 0.37937(18) 0.6094(8) 0.0326(5) Uiso 1.00000 O
O15 0.37078(13) 0.31704(18) 0.1344(7) 0.0326(5) Uiso 1.00000 O
O16 0.37906(13) 0.25555(19) 0.6723(7) 0.0326(5) Uiso 1.00000 O
H11A 0.33360 0.51660 0.48090 0.0326(5) Uiso 1.00000 H
H11B 0.35800 0.47360 0.73380 0.0326(5) Uiso 1.00000 H
H12 0.45050 0.50210 0.58810 0.0326(5) Uiso 1.00000 H
H13 0.38090 0.43810 0.18380 0.0326(5) Uiso 1.00000 H
H14 0.39310 0.38130 0.61450 0.0326(5) Uiso 1.00000 H
H15 0.44940 0.31540 0.18870 0.0326(5) Uiso 1.00000 H
H16A 0.41950 0.21460 0.35830 0.0326(5) Uiso 1.00000 H
H16B 0.45920 0.25210 0.57630 0.0326(5) Uiso 1.00000 H
HO11 0.33379 0.58747 0.75049 0.0326(5) Uiso 1.00000 H
HO12 0.45349 0.56125 0.27003 0.0326(5) Uiso 1.00000 H
HO13 0.45930 0.42230 -0.03062 0.0326(5) Uiso 1.00000 H
HO14 0.47024 0.36535 0.75735 0.0326(5) Uiso 1.00000 H
HO15 0.33798 0.32362 0.20605 0.0326(5) Uiso 1.00000 H
HO16 0.34860 0.26271 0.60495 0.0326(5) Uiso 1.00000 H
C21 0.10186(15) 0.22078(19) 0.3416(9) 0.0339(6) Uiso 1.00000 C
C22 0.07691(11) 0.27904(15) 0.1977(7) 0.0339(6) Uiso 1.00000 C
C23 0.11906(12) 0.31472(16) 0.0233(7) 0.0339(6) Uiso 1.00000 C
C24 0.16296(11) 0.34940(16) 0.1958(7) 0.0339(6) Uiso 1.00000 C
C25 0.20804(11) 0.37951(16) 0.0202(7) 0.0339(6) Uiso 1.00000 C
C26 0.25327(19) 0.41219(17) 0.1870(10) 0.0339(6) Uiso 1.00000 C
O21 0.06459(13) 0.19346(18) 0.5354(7) 0.0339(6) Uiso 1.00000 O
O22 0.03162(13) 0.25723(19) 0.0365(7) 0.0339(6) Uiso 1.00000 O
O23 0.09113(15) 0.36106(15) -0.1473(7) 0.0339(6) Uiso 1.00000 O
O24 0.13952(14) 0.40146(15) 0.3502(7) 0.0339(6) Uiso 1.00000 O
O25 0.23291(16) 0.32992(16) -0.1452(8) 0.0339(6) Uiso 1.00000 O
O26 0.27807(15) 0.36617(14) 0.3701(8) 0.0339(6) Uiso 1.00000 O
H21A 0.11220 0.18740 0.20330 0.0339(6) Uiso 1.00000 H
H21B 0.13600 0.23520 0.44210 0.0339(6) Uiso 1.00000 H
H22 0.06270 0.30980 0.34040 0.0339(6) Uiso 1.00000 H
H23 0.13780 0.28240 -0.09810 0.0339(6) Uiso 1.00000 H
H24 0.17990 0.31740 0.32540 0.0339(6) Uiso 1.00000 H
H25 0.19110 0.41260 -0.10430 0.0339(6) Uiso 1.00000 H
H26A 0.28180 0.43010 0.06020 0.0339(6) Uiso 1.00000 H
H26B 0.23710 0.44880 0.29640 0.0339(6) Uiso 1.00000 H
HO21 0.06385 0.15432 0.55250 0.0339(6) Uiso 1.00000 H
HO22 0.04755 0.23840 -0.14054 0.0339(6) Uiso 1.00000 H
HO23 0.10669 0.35595 -0.28832 0.0339(6) Uiso 1.00000 H
HO24 0.13148 0.41060 0.50022 0.0339(6) Uiso 1.00000 H
HO25 0.21536 0.32980 -0.26875 0.0339(6) Uiso 1.00000 H
HO26 0.28423 0.38638 0.50852 0.0339(6) Uiso 1.00000 H
C31 0.4478(2) 0.10689(15) 0.9420(12) 0.0521(6) Uiso 1.00000 C
C32 0.41397(10) 0.05197(16) 0.8158(7) 0.0521(6) Uiso 1.00000 C
C33 0.36336(11) 0.07649(19) 0.6578(7) 0.0521(6) Uiso 1.00000 C
C34 0.31614(11) 0.10469(16) 0.8290(7) 0.0521(6) Uiso 1.00000 C
C35 0.26915(11) 0.13216(16) 0.6570(7) 0.0521(6) Uiso 1.00000 C
C36 0.22303(14) 0.1562(2) 0.8399(9) 0.0521(6) Uiso 1.00000 C
O31 0.48932(15) 0.0791(2) 1.1122(8) 0.0521(6) Uiso 1.00000 O
O32 0.45244(14) 0.0260(2) 0.6236(7) 0.0521(6) Uiso 1.00000 O
O33 0.34700(17) 0.02917(17) 0.4592(7) 0.0521(6) Uiso 1.00000 O
O34 0.29366(15) 0.05072(15) 0.9758(9) 0.0521(6) Uiso 1.00000 O
O35 0.29054(15) 0.18453(16) 0.5000(9) 0.0521(6) Uiso 1.00000 O
O36 0.24119(16) 0.20219(16) 1.0400(8) 0.0521(6) Uiso 1.00000 O
H31A 0.46510 0.13340 0.79340 0.0521(6) Uiso 1.00000 H
H31B 0.42330 0.13560 1.05490 0.0521(6) Uiso 1.00000 H
H32 0.40350 0.01890 0.95710 0.0521(6) Uiso 1.00000 H
H33 0.37720 0.11400 0.54720 0.0521(6) Uiso 1.00000 H
H34 0.33020 0.13830 0.95990 0.0521(6) Uiso 1.00000 H
H35 0.25490 0.09770 0.53100 0.0521(6) Uiso 1.00000 H
H36A 0.19430 0.17720 0.72210 0.0521(6) Uiso 1.00000 H
H36B 0.20640 0.11820 0.93680 0.0521(6) Uiso 1.00000 H
HO31 0.52151 0.07209 1.03566 0.0521(6) Uiso 1.00000 H
HO32 0.43449 0.00434 0.43925 0.0521(6) Uiso 1.00000 H
HO33 0.32332 0.00529 0.52058 0.0521(6) Uiso 1.00000 H
HO34 0.30225 0.05733 1.11887 0.0521(6) Uiso 1.00000 H
HO35 0.31953 0.17597 0.44736 0.0521(6) Uiso 1.00000 H
HO36 0.23909 0.23850 0.95956 0.0521(6) Uiso 1.00000 H

loop_
_geom_bond_atom_site_label_1
_geom_bond_atom_site_label_2
_geom_bond_site_symmetry_1
_geom_bond_site_symmetry_2
_geom_bond_distance
_geom_bond_publ_flag
C11 O11 . . 1.432(5) yes
C11 C12 . . 1.527(5) yes
C11 H11A . . 0.995 no
C11 H11B . . 1.007 no
C12 O12 . . 1.426(4) yes
C12 C13 . . 1.533(4) yes
C12 H12 . . 1.001 no
C13 O13 . . 1.427(5) yes
C13 C14 . . 1.528(4) yes
C13 H13 . . 1.000 no
C14 O14 . . 1.430(4) yes
C14 C15 . . 1.529(4) yes
C14 H14 . . 1.001 no
C15 O15 . . 1.426(5) yes
C15 C16 . . 1.520(5) yes
C15 H15 . . 1.000 no
C16 O16 . . 1.418(6) yes
C16 H16A . . 0.998 no
C16 H16B . . 1.002 no
O11 HO11 . . 0.951 no
O12 HO12 . . 0.729 no
O13 HO13 . . 0.807 no
O14 HO14 . . 0.783 no
O15 HO15 . . 0.880 no
O16 HO16 . . 0.823 no
C21 O21 . . 1.424(5) yes
C21 C22 . . 1.515(5) yes
C21 H21A . . 0.994 no
C21 H21B . . 1.007 no
C22 O22 . . 1.424(4) yes
C22 C23 . . 1.520(4) yes
C22 H22 . . 1.001 no
C23 O23 . . 1.435(5) yes
C23 C24 . . 1.534(4) yes
C23 H23 . . 0.999 no
C24 O24 . . 1.427(4) yes
C24 C25 . . 1.521(4) yes
C24 H24 . . 1.000 no
C25 O25 . . 1.433(5) yes
C25 C26 . . 1.523(5) yes
C25 H25 . . 1.000 no
C26 O26 . . 1.433(5) yes
C26 H26A . . 0.999 no
C26 H26B . . 1.002 no
O21 HO21 . . 0.810 no
O22 HO22 . . 1.021 no
O23 HO23 . . 0.791 no
O24 HO24 . . 0.779 no
O25 HO25 . . 0.737 no
O26 HO26 . . 0.806 no
C31 O31 . . 1.425(6) yes
C31 C32 . . 1.526(5) yes
C31 H31A . . 0.999 no
C31 H31B . . 1.002 no
C32 O32 . . 1.426(4) yes
C32 C33 . . 1.536(4) yes
C32 H32 . . 1.000 no
C33 O33 . . 1.428(5) yes
C33 C34 . . 1.532(4) yes
C33 H33 . . 0.999 no
C34 O34 . . 1.429(5) yes
C34 C35 . . 1.524(4) yes
C34 H34 . . 1.000 no
C35 O35 . . 1.420(5) yes
C35 C36 . . 1.514(5) yes
C35 H35 . . 0.999 no
C36 O36 . . 1.428(6) yes
C36 H36A . . 1.001 no
C36 H36B . . 0.999 no
O31 HO31 . . 0.878 no
O32 HO32 . . 1.093 no
O33 HO33 . . 0.814 no
O34 HO34 . . 0.739 no
O35 HO35 . . 0.770 no
O36 HO36 . . 0.845 no

loop_
_cod_related_entry_id
_cod_related_entry_database
_cod_related_entry_code
1 ChemSpider 5576
